data_7237630
loop_
_publ_author_name
'Chorazy, Szymon'
'Zakrzewski, Jakub J.'
'Reczy\'nski, Mateusz'
'Nakabayashi, Koji'
'Ohkoshi, Shin-ichi'
'Sieklucka, Barbara'

_publ_section_title
;
 Humidity driven molecular switch based on photoluminescent DyIIICoIII
 single-molecule magnets
;
_journal_issue 14
_journal_name_full 'Journal of Materials Chemistry C'
_journal_page_first 4164
_journal_paper_doi 10.1039/C8TC06630B
_journal_volume 7
_journal_year 2019
_chemical_formula_moiety 'C22 H38 Co Dy N10 O9'
_chemical_formula_sum 'C22 H38 Co Dy N10 O9'
_chemical_formula_weight 808.05
_space_group_IT_number 2
_space_group_name_Hall '-P 1'
_space_group_name_H-M_alt 'P -1'
_symmetry_cell_setting triclinic
_symmetry_Int_Tables_number 2
_symmetry_space_group_name_Hall '-P 1'
_symmetry_space_group_name_H-M 'P -1'
_atom_sites_solution_hydrogens mixed
_audit_conform_dict_location ftp://ftp.iucr.org/pub/cif_core.dic
_audit_conform_dict_name cif_core.dic
_audit_conform_dict_version 2.4.3
_audit_creation_date 2018-04-28T17:28:47-00:00
_audit_creation_method 'WinGX routine CIF_UPDATE'
_audit_update_record
;
2018-07-24 deposited with the CCDC.	2019-03-08 downloaded from the CCDC.
;
_cell_angle_alpha 90.320(6)
_cell_angle_beta 92.439(6)
_cell_angle_gamma 91.052(6)
_cell_formula_units_Z 2
_cell_length_a 9.0161(5)
_cell_length_b 12.1545(9)
_cell_length_c 14.2631(8)
_cell_measurement_reflns_used 11969
_cell_measurement_temperature 200(2)
_cell_measurement_theta_max 25.028
_cell_measurement_theta_min 3.096
_cell_measurement_wavelength 0.71075
_cell_volume 1561.33(17)
_computing_molecular_graphics 'Ortep for Windows (Farrugia, 2012)'
_computing_publication_material 'WinGX publication routines (Farrugia, 2012)'
_computing_structure_refinement 'SHELXL-2014/7 (Sheldrick, 2014)'
_diffrn_ambient_temperature 200(2)
_diffrn_measured_fraction_theta_full 0.984
_diffrn_measured_fraction_theta_max 0.984
_diffrn_measurement_device_type 'Rigaku R-AXIS RAPID'
_diffrn_measurement_method \w
_diffrn_radiation_probe x-ray
_diffrn_radiation_type MoK\a
_diffrn_radiation_wavelength 0.71075
_diffrn_reflns_av_R_equivalents 0.0671
_diffrn_reflns_av_unetI/netI 0.0885
_diffrn_reflns_Laue_measured_fraction_full 0.984
_diffrn_reflns_Laue_measured_fraction_max 0.984
_diffrn_reflns_limit_h_max 10
_diffrn_reflns_limit_h_min -10
_diffrn_reflns_limit_k_max 14
_diffrn_reflns_limit_k_min -14
_diffrn_reflns_limit_l_max 16
_diffrn_reflns_limit_l_min -16
_diffrn_reflns_number 11969
_diffrn_reflns_point_group_measured_fraction_full 0.984
_diffrn_reflns_point_group_measured_fraction_max 0.984
_diffrn_reflns_theta_full 25.028
_diffrn_reflns_theta_max 25.028
_diffrn_reflns_theta_min 3.096
_diffrn_standards_number 0
_exptl_absorpt_coefficient_mu 2.969
_exptl_absorpt_correction_T_max 1.000
_exptl_absorpt_correction_T_min 0.485
_exptl_absorpt_correction_type multi-scan
_exptl_absorpt_process_details 'ABSCOR (Rigaku, 1995)'
_exptl_crystal_colour colourless
_exptl_crystal_density_diffrn 1.719
_exptl_crystal_density_method 'not measured'
_exptl_crystal_description platelet
_exptl_crystal_F_000 810
_exptl_crystal_preparation 'Magnetic properties,Luminescent'
_exptl_crystal_size_max 0.15
_exptl_crystal_size_mid 0.08
_exptl_crystal_size_min 0.07
_refine_diff_density_max 1.761
_refine_diff_density_min -1.647
_refine_diff_density_rms 0.172
_refine_ls_extinction_method none
_refine_ls_goodness_of_fit_ref 1.143
_refine_ls_hydrogen_treatment mixed
_refine_ls_matrix_type full
_refine_ls_number_constraints 0
_refine_ls_number_parameters 430
_refine_ls_number_reflns 5431
_refine_ls_number_restraints 21
_refine_ls_restrained_S_all 1.142
_refine_ls_R_factor_all 0.0867
_refine_ls_R_factor_gt 0.0627
_refine_ls_shift/su_max 0
_refine_ls_shift/su_mean 0
_refine_ls_structure_factor_coef Fsqd
_refine_ls_weighting_details 'w=1/[\s^2^(Fo^2^)+12.6048P] where P=(Fo^2^+2Fc^2^)/3'
_refine_ls_weighting_scheme calc
_refine_ls_wR_factor_gt 0.0935
_refine_ls_wR_factor_ref 0.1029
_reflns_Friedel_coverage 0
_reflns_number_gt 4510
_reflns_number_total 5431
_reflns_threshold_expression 'I > 2\s(I)'
_cod_data_source_file c8tc06630b2.cif
_cod_data_source_block DyCo2aq
_cod_database_code 7237630
_shelx_estimated_absorpt_t_min 0.664
_shelx_estimated_absorpt_t_max 0.819

loop_
_symmetry_equiv_pos_as_xyz
'x, y, z'
'-x, -y, -z'

loop_
_atom_site_label
_atom_site_type_symbol
_atom_site_fract_x
_atom_site_fract_y
_atom_site_fract_z
_atom_site_U_iso_or_equiv
_atom_site_adp_type
_atom_site_occupancy
_atom_site_site_symmetry_order
_atom_site_calc_flag
_atom_site_refinement_flags_posn
_atom_site_refinement_flags_adp
Dy1 Dy 0.43738(5) 0.26979(4) 0.25131(3) 0.01471(12) Uani 1 1 d . .
Co1 Co 0.78336(12) 0.63742(10) 0.24809(7) 0.0178(3) Uani 1 1 d . .
O6 O 0.5121(6) 0.3002(5) 0.0958(4) 0.0238(14) Uani 1 1 d . .
O7 O 0.3501(7) 0.1156(5) 0.1692(4) 0.0320(16) Uani 1 1 d . .
O3 O 0.2407(7) 0.3484(6) 0.1587(4) 0.0339(17) Uani 1 1 d D .
O2 O 0.2330(7) 0.3180(5) 0.3438(4) 0.0277(15) Uani 1 1 d D .
O1 O 0.4078(7) 0.1139(5) 0.3522(4) 0.0244(14) Uani 1 1 d D .
O5 O 0.5328(7) 0.3098(6) 0.4017(4) 0.0371(17) Uani 1 1 d . .
O1S O 0.6927(7) 0.0981(5) 0.6736(5) 0.0349(17) Uani 1 1 d D .
O2S O 0.4361(8) 0.1132(6) 0.5425(5) 0.0369(17) Uani 1 1 d D .
O4 O 0.6744(8) 0.1989(7) 0.2443(5) 0.051(2) Uani 1 1 d . .
N6 N 1.0315(9) 0.8111(7) 0.2506(6) 0.036(2) Uani 1 1 d . .
N5 N 0.7708(8) 0.6289(6) 0.0352(5) 0.0274(18) Uani 1 1 d . .
N1 N 0.5472(8) 0.4553(6) 0.2497(5) 0.0260(18) Uani 1 1 d . .
N4 N 0.5461(9) 0.8118(7) 0.2364(5) 0.034(2) Uani 1 1 d . .
N3 N 0.7682(8) 0.6689(7) 0.4590(5) 0.033(2) Uani 1 1 d . .
C20 C 0.2646(13) -0.0431(8) 0.0776(6) 0.043(3) Uani 1 1 d . .
H20A H 0.1792 -0.0632 0.1158 0.052 Uiso 1 1 calc R U
H20B H 0.3484 -0.0917 0.0945 0.052 Uiso 1 1 calc R U
N11 N 0.3014(11) 0.1255(7) 0.0115(6) 0.043(2) Uani 1 1 d D .
C16 C 0.6256(11) 0.3617(9) -0.0481(6) 0.037(3) Uani 1 1 d . .
H16A H 0.5844 0.4362 -0.0563 0.044 Uiso 1 1 calc R U
H16B H 0.5661 0.3089 -0.088 0.044 Uiso 1 1 calc R U
N10 N 0.7620(8) 0.3321(7) 0.0893(5) 0.0254(18) Uani 1 1 d D .
N9 N 0.5827(8) 0.3757(7) 0.5486(5) 0.032(2) Uani 1 1 d D .
C12 C 0.7867(10) 0.3385(10) 0.4655(7) 0.042(3) Uani 1 1 d . .
H12A H 0.8226 0.3788 0.4105 0.051 Uiso 1 1 calc R U
H12B H 0.8228 0.2621 0.4635 0.051 Uiso 1 1 calc R U
N8 N 0.7346(9) 0.0668(7) 0.3525(6) 0.033(2) Uani 1 1 d D .
C8 C 0.9312(11) 0.1410(10) 0.2769(7) 0.043(3) Uani 1 1 d . .
H8A H 0.9704 0.2176 0.2767 0.052 Uiso 1 1 calc R U
H8B H 0.9565 0.1042 0.2177 0.052 Uiso 1 1 calc R U
N2 N 1.0073(9) 0.4517(7) 0.2570(5) 0.0307(19) Uani 1 1 d . .
C3 C 0.7788(10) 0.6534(8) 0.3803(6) 0.025(2) Uani 1 1 d . .
C4 C 0.6361(11) 0.7471(8) 0.2395(6) 0.025(2) Uani 1 1 d . .
C1 C 0.6333(10) 0.5251(7) 0.2484(5) 0.022(2) Uani 1 1 d . .
C5 C 0.7794(9) 0.6319(7) 0.1160(6) 0.0202(19) Uani 1 1 d . .
C2 C 0.9284(10) 0.5231(8) 0.2559(5) 0.024(2) Uani 1 1 d . .
C6 C 0.9380(9) 0.7450(7) 0.2486(6) 0.020(2) Uani 1 1 d . .
C19 C 0.3084(10) 0.0748(8) 0.0921(6) 0.028(2) Uani 1 1 d . .
C22 C 0.2461(15) 0.0580(9) -0.0689(7) 0.054(4) Uani 1 1 d . .
H22A H 0.32 0.0551 -0.1182 0.065 Uiso 1 1 calc R U
H22B H 0.1519 0.0868 -0.0964 0.065 Uiso 1 1 calc R U
C21 C 0.2227(17) -0.0518(9) -0.0264(6) 0.063(4) Uani 1 1 d . .
H21A H 0.2852 -0.1067 -0.0566 0.076 Uiso 1 1 calc R U
H21B H 0.1175 -0.0755 -0.0356 0.076 Uiso 1 1 calc R U
C15 C 0.6283(10) 0.3280(7) 0.0526(6) 0.022(2) Uani 1 1 d . .
C18 C 0.8759(11) 0.3627(9) 0.0236(7) 0.040(3) Uani 1 1 d . .
H18A H 0.9573 0.3091 0.0253 0.048 Uiso 1 1 calc R U
H18B H 0.9177 0.437 0.038 0.048 Uiso 1 1 calc R U
C17 C 0.7906(11) 0.3602(9) -0.0718(7) 0.043(3) Uani 1 1 d . .
H17A H 0.8129 0.2928 -0.1074 0.051 Uiso 1 1 calc R U
H17B H 0.8172 0.4253 -0.1095 0.051 Uiso 1 1 calc R U
C13 C 0.8392(10) 0.3947(9) 0.5549(6) 0.032(2) Uani 1 1 d . U
H13A H 0.8765 0.4701 0.5423 0.039 Uiso 1 1 calc R U
H13B H 0.9198 0.3528 0.5866 0.039 Uiso 1 1 calc R U
C14 C 0.7026(10) 0.3979(8) 0.6153(6) 0.033(2) Uani 1 1 d . U
H14A H 0.7074 0.341 0.6646 0.04 Uiso 1 1 calc R U
H14B H 0.693 0.471 0.6451 0.04 Uiso 1 1 calc R U
C7 C 0.7674(10) 0.1385(8) 0.2885(6) 0.026(2) Uani 1 1 d . .
C10 C 0.8649(11) 0.0100(9) 0.3940(8) 0.045(3) Uani 1 1 d . .
H10A H 0.8694 -0.0665 0.3702 0.054 Uiso 1 1 calc R U
H10B H 0.8627 0.0087 0.4633 0.054 Uiso 1 1 calc R U
C9 C 0.9936(12) 0.0782(10) 0.3624(8) 0.053(3) Uani 1 1 d . .
H9A H 1.0764 0.0309 0.3449 0.064 Uiso 1 1 calc R U
H9B H 1.0299 0.1298 0.4126 0.064 Uiso 1 1 calc R U
C11 C 0.6238(10) 0.3391(7) 0.4660(6) 0.025(2) Uani 1 1 d . .
H1B H 0.621(7) 0.120(7) 0.710(5) 0.03 Uiso 1 1 d D U
H1A H 0.769(7) 0.146(6) 0.672(6) 0.03 Uiso 1 1 d D U
H11 H 0.339(9) 0.199(3) 0.007(6) 0.03 Uiso 1 1 d D U
H1D H 0.347(8) 0.058(5) 0.335(6) 0.03 Uiso 1 1 d D U
H1C H 0.401(10) 0.120(7) 0.4143(17) 0.03 Uiso 1 1 d D U
H10 H 0.798(9) 0.325(7) 0.152(2) 0.03 Uiso 1 1 d D U
H3B H 0.260(9) 0.361(7) 0.099(2) 0.03 Uiso 1 1 d D U
H3A H 0.164(6) 0.382(7) 0.185(6) 0.03 Uiso 1 1 d D U
H8 H 0.639(5) 0.047(7) 0.372(6) 0.03 Uiso 1 1 d D U
H2A H 0.232(9) 0.322(7) 0.4067(16) 0.03 Uiso 1 1 d D U
H2B H 0.172(8) 0.372(5) 0.327(6) 0.03 Uiso 1 1 d D U
H9 H 0.479(3) 0.380(7) 0.545(6) 0.03 Uiso 1 1 d D U
H2C H 0.378(8) 0.161(6) 0.571(6) 0.03 Uiso 1 1 d D U
H2D H 0.522(5) 0.103(8) 0.574(5) 0.03 Uiso 1 1 d D U

loop_
_atom_site_aniso_label
_atom_site_aniso_U_11
_atom_site_aniso_U_22
_atom_site_aniso_U_33
_atom_site_aniso_U_23
_atom_site_aniso_U_13
_atom_site_aniso_U_12
Dy1 0.0154(2) 0.0127(2) 0.0158(2) -0.00045(14) -0.00053(15) -0.00387(15)
Co1 0.0185(6) 0.0173(7) 0.0175(6) -0.0012(5) 0.0020(5) -0.0025(5)
O6 0.015(3) 0.028(4) 0.029(3) 0.000(3) -0.002(3) -0.003(3)
O7 0.045(4) 0.029(4) 0.021(3) -0.002(3) -0.011(3) -0.013(3)
O3 0.031(4) 0.054(5) 0.018(3) 0.001(3) 0.010(3) 0.015(4)
O2 0.033(4) 0.031(4) 0.020(3) -0.004(3) 0.007(3) 0.009(3)
O1 0.025(4) 0.022(4) 0.025(3) -0.007(3) -0.007(3) -0.005(3)
O5 0.040(4) 0.040(5) 0.030(4) -0.002(3) -0.003(3) -0.018(3)
O1S 0.035(4) 0.023(4) 0.047(4) -0.009(3) 0.014(3) -0.010(3)
O2S 0.047(5) 0.033(5) 0.031(4) 0.000(3) 0.006(3) 0.007(4)
O4 0.041(5) 0.071(6) 0.040(4) 0.020(4) 0.000(4) 0.022(4)
N6 0.028(5) 0.033(5) 0.046(5) -0.005(4) 0.001(4) -0.010(4)
N5 0.028(5) 0.032(5) 0.022(4) -0.001(3) 0.001(3) 0.001(4)
N1 0.031(4) 0.019(4) 0.029(4) 0.000(3) 0.009(4) -0.007(4)
N4 0.032(5) 0.027(5) 0.044(5) -0.004(4) 0.004(4) 0.008(4)
N3 0.017(4) 0.058(6) 0.024(4) -0.002(4) -0.007(3) 0.002(4)
C20 0.075(8) 0.030(6) 0.024(5) 0.005(4) -0.008(5) -0.003(6)
N11 0.072(7) 0.019(5) 0.037(5) 0.000(4) -0.005(5) -0.017(5)
C16 0.037(6) 0.053(8) 0.020(5) 0.002(5) -0.006(4) 0.007(5)
N10 0.014(4) 0.033(5) 0.029(4) 0.005(4) -0.008(3) -0.001(3)
N9 0.010(4) 0.053(6) 0.033(5) -0.001(4) -0.009(4) -0.007(4)
C12 0.016(5) 0.070(9) 0.041(6) -0.023(6) -0.008(4) 0.001(5)
N8 0.026(5) 0.028(5) 0.046(5) 0.013(4) 0.003(4) -0.001(4)
C8 0.034(6) 0.051(8) 0.046(6) 0.006(6) 0.015(5) -0.001(6)
N2 0.036(5) 0.025(5) 0.032(4) -0.002(4) 0.004(4) 0.010(4)
C3 0.026(5) 0.027(6) 0.023(5) 0.007(4) 0.009(4) -0.001(4)
C4 0.035(6) 0.029(6) 0.013(4) 0.002(4) 0.012(4) -0.002(5)
C1 0.038(6) 0.017(5) 0.012(4) 0.003(4) 0.010(4) 0.011(4)
C5 0.021(5) 0.014(5) 0.026(5) -0.001(4) 0.007(4) -0.001(4)
C2 0.035(6) 0.031(6) 0.006(4) -0.001(4) 0.005(4) -0.003(5)
C6 0.014(4) 0.020(6) 0.026(5) -0.005(4) -0.003(4) 0.002(4)
C19 0.029(5) 0.025(6) 0.030(5) 0.005(4) -0.005(4) -0.003(4)
C22 0.097(10) 0.040(7) 0.024(5) 0.003(5) -0.007(6) -0.025(7)
C21 0.133(13) 0.035(7) 0.019(5) 0.003(5) -0.008(6) -0.027(8)
C15 0.032(6) 0.013(5) 0.022(5) -0.004(4) 0.006(4) -0.006(4)
C18 0.037(6) 0.032(6) 0.054(7) -0.002(5) 0.029(5) -0.006(5)
C17 0.051(7) 0.035(7) 0.044(6) 0.001(5) 0.029(6) -0.006(5)
C13 0.022(4) 0.038(4) 0.036(4) -0.006(3) -0.012(3) -0.004(3)
C14 0.041(6) 0.034(6) 0.024(5) -0.010(4) 0.009(4) -0.007(5)
C7 0.019(5) 0.029(6) 0.031(5) -0.014(4) 0.006(4) -0.002(4)
C10 0.043(7) 0.029(7) 0.062(7) 0.017(5) -0.002(6) 0.012(5)
C9 0.038(7) 0.050(8) 0.073(8) 0.015(6) 0.012(6) 0.011(6)
C11 0.032(5) 0.016(5) 0.025(5) 0.000(4) -0.001(4) -0.008(4)

loop_
_atom_type_symbol
_atom_type_description
_atom_type_scat_dispersion_real
_atom_type_scat_dispersion_imag
_atom_type_scat_source
Dy Dy -0.1892 4.4098 'International Tables Vol C Tables 4.2.6.8 and 6.1.1.4'
Co Co 0.3494 0.9721 'International Tables Vol C Tables 4.2.6.8 and 6.1.1.4'
C C 0.0033 0.0016 'International Tables Vol C Tables 4.2.6.8 and 6.1.1.4'
H H 0 0 'International Tables Vol C Tables 4.2.6.8 and 6.1.1.4'
N N 0.0061 0.0033 'International Tables Vol C Tables 4.2.6.8 and 6.1.1.4'
O O 0.0106 0.006 'International Tables Vol C Tables 4.2.6.8 and 6.1.1.4'

loop_
_geom_angle_atom_site_label_1
_geom_angle_atom_site_label_2
_geom_angle_atom_site_label_3
_geom_angle
O7 Dy1 O5 137.0(2)
O7 Dy1 O4 87.8(3)
O5 Dy1 O4 79.1(2)
O7 Dy1 O6 75.9(2)
O5 Dy1 O6 136.3(2)
O4 Dy1 O6 73.9(2)
O7 Dy1 O3 79.9(2)
O5 Dy1 O3 131.8(2)
O4 Dy1 O3 143.2(2)
O6 Dy1 O3 69.58(19)
O7 Dy1 O2 103.4(2)
O5 Dy1 O2 72.8(2)
O4 Dy1 O2 148.7(2)
O6 Dy1 O2 137.0(2)
O3 Dy1 O2 68.1(2)
O7 Dy1 O1 68.1(2)
O5 Dy1 O1 69.5(2)
O4 Dy1 O1 81.1(2)
O6 Dy1 O1 136.5(2)
O3 Dy1 O1 124.2(2)
O2 Dy1 O1 76.4(2)
O7 Dy1 N1 149.0(2)
O5 Dy1 N1 72.2(2)
O4 Dy1 N1 88.9(3)
O6 Dy1 N1 73.6(2)
O3 Dy1 N1 84.5(3)
O2 Dy1 N1 95.3(2)
O1 Dy1 N1 141.5(2)
C5 Co1 C6 90.4(4)
C5 Co1 C3 175.5(4)
C6 Co1 C3 88.7(4)
C5 Co1 C4 88.5(3)
C6 Co1 C4 91.6(4)
C3 Co1 C4 87.1(4)
C5 Co1 C1 89.9(3)
C6 Co1 C1 177.9(4)
C3 Co1 C1 91.2(4)
C4 Co1 C1 90.5(4)
C5 Co1 C2 91.1(3)
C6 Co1 C2 89.9(4)
C3 Co1 C2 93.3(4)
C4 Co1 C2 178.4(4)
C1 Co1 C2 87.9(4)
C15 O6 Dy1 139.4(5)
C19 O7 Dy1 147.4(6)
Dy1 O3 H3B 116(6)
Dy1 O3 H3A 122(6)
H3B O3 H3A 120(8)
Dy1 O2 H2A 127(6)
Dy1 O2 H2B 122(6)
H2A O2 H2B 101(7)
Dy1 O1 H1D 121(6)
Dy1 O1 H1C 123(6)
H1D O1 H1C 105(8)
C11 O5 Dy1 159.5(6)
H1B O1S H1A 113(8)
H2C O2S H2D 112(8)
C7 O4 Dy1 142.6(6)
C1 N1 Dy1 161.0(7)
C19 C20 C21 104.2(8)
C19 C20 H20A 110.9
C21 C20 H20A 110.9
C19 C20 H20B 110.9
C21 C20 H20B 110.9
H20A C20 H20B 108.9
C19 N11 C22 115.2(8)
C19 N11 H11 120(5)
C22 N11 H11 125(5)
C15 C16 C17 103.1(8)
C15 C16 H16A 111.1
C17 C16 H16A 111.1
C15 C16 H16B 111.1
C17 C16 H16B 111.1
H16A C16 H16B 109.1
C15 N10 C18 114.4(8)
C15 N10 H10 131(5)
C18 N10 H10 114(5)
C11 N9 C14 114.6(7)
C11 N9 H9 107(5)
C14 N9 H9 138(5)
C11 C12 C13 105.4(8)
C11 C12 H12A 110.7
C13 C12 H12A 110.7
C11 C12 H12B 110.7
C13 C12 H12B 110.7
H12A C12 H12B 108.8
C7 N8 C10 113.8(8)
C7 N8 H8 127(6)
C10 N8 H8 119(6)
C7 C8 C9 103.9(8)
C7 C8 H8A 111
C9 C8 H8A 111
C7 C8 H8B 111
C9 C8 H8B 111
H8A C8 H8B 109
N3 C3 Co1 174.9(8)
N4 C4 Co1 178.2(8)
N1 C1 Co1 177.5(8)
N5 C5 Co1 177.2(8)
N2 C2 Co1 175.5(8)
N6 C6 Co1 178.7(8)
O7 C19 N11 126.3(9)
O7 C19 C20 124.2(8)
N11 C19 C20 109.4(8)
N11 C22 C21 102.8(8)
N11 C22 H22A 111.2
C21 C22 H22A 111.2
N11 C22 H22B 111.2
C21 C22 H22B 111.2
H22A C22 H22B 109.1
C22 C21 C20 108.2(8)
C22 C21 H21A 110.1
C20 C21 H21A 110.1
C22 C21 H21B 110.1
C20 C21 H21B 110.1
H21A C21 H21B 108.4
O6 C15 N10 125.4(8)
O6 C15 C16 123.5(8)
N10 C15 C16 111.1(8)
N10 C18 C17 103.2(8)
N10 C18 H18A 111.1
C17 C18 H18A 111.1
N10 C18 H18B 111.1
C17 C18 H18B 111.1
H18A C18 H18B 109.1
C18 C17 C16 104.9(7)
C18 C17 H17A 110.8
C16 C17 H17A 110.8
C18 C17 H17B 110.8
C16 C17 H17B 110.8
H17A C17 H17B 108.8
C12 C13 C14 105.2(7)
C12 C13 H13A 110.7
C14 C13 H13A 110.7
C12 C13 H13B 110.7
C14 C13 H13B 110.7
H13A C13 H13B 108.8
N9 C14 C13 102.8(7)
N9 C14 H14A 111.2
C13 C14 H14A 111.2
N9 C14 H14B 111.2
C13 C14 H14B 111.2
H14A C14 H14B 109.1
O4 C7 N8 125.2(8)
O4 C7 C8 125.2(9)
N8 C7 C8 109.6(9)
N8 C10 C9 103.3(8)
N8 C10 H10A 111.1
C9 C10 H10A 111.1
N8 C10 H10B 111.1
C9 C10 H10B 111.1
H10A C10 H10B 109.1
C10 C9 C8 104.6(9)
C10 C9 H9A 110.8
C8 C9 H9A 110.8
C10 C9 H9B 110.8
C8 C9 H9B 110.8
H9A C9 H9B 108.9
O5 C11 N9 122.9(8)
O5 C11 C12 127.9(8)
N9 C11 C12 109.2(7)

loop_
_geom_bond_atom_site_label_1
_geom_bond_atom_site_label_2
_geom_bond_distance
Dy1 O7 2.312(6)
Dy1 O5 2.322(6)
Dy1 O4 2.325(7)
Dy1 O6 2.375(6)
Dy1 O3 2.383(7)
Dy1 O2 2.391(6)
Dy1 O1 2.404(6)
Dy1 N1 2.447(7)
Co1 C5 1.883(8)
Co1 C6 1.893(9)
Co1 C3 1.896(9)
Co1 C4 1.900(10)
Co1 C1 1.905(10)
Co1 C2 1.926(10)
O6 C15 1.278(10)
O7 C19 1.245(10)
O3 H3B 0.89(2)
O3 H3A 0.90(2)
O2 H2A 0.90(2)
O2 H2B 0.89(2)
O1 H1D 0.89(2)
O1 H1C 0.89(2)
O5 C11 1.250(10)
O1S H1B 0.89(2)
O1S H1A 0.89(2)
O2S H2C 0.89(2)
O2S H2D 0.89(2)
O4 C7 1.274(11)
N6 C6 1.153(11)
N5 C5 1.152(10)
N1 C1 1.140(11)
N4 C4 1.140(11)
N3 C3 1.145(10)
C20 C19 1.490(13)
C20 C21 1.518(12)
C20 H20A 0.99
C20 H20B 0.99
N11 C19 1.308(12)
N11 C22 1.470(12)
N11 H11 0.95(2)
C16 C15 1.496(12)
C16 C17 1.540(13)
C16 H16A 0.99
C16 H16B 0.99
N10 C15 1.293(11)
N10 C18 1.463(11)
N10 H10 0.95(2)
N9 C11 1.326(11)
N9 C14 1.430(11)
N9 H9 0.94(2)
C12 C11 1.469(12)
C12 C13 1.497(12)
C12 H12A 0.99
C12 H12B 0.99
N8 C7 1.306(12)
N8 C10 1.477(12)
N8 H8 0.94(2)
C8 C7 1.493(12)
C8 C9 1.535(14)
C8 H8A 0.99
C8 H8B 0.99
N2 C2 1.132(11)
C22 C21 1.484(14)
C22 H22A 0.99
C22 H22B 0.99
C21 H21A 0.99
C21 H21B 0.99
C18 C17 1.534(14)
C18 H18A 0.99
C18 H18B 0.99
C17 H17A 0.99
C17 H17B 0.99
C13 C14 1.534(12)
C13 H13A 0.99
C13 H13B 0.99
C14 H14A 0.99
C14 H14B 0.99
C10 C9 1.500(14)
C10 H10A 0.99
C10 H10B 0.99
C9 H9A 0.99
C9 H9B 0.99

loop_
_geom_torsion_atom_site_label_1
_geom_torsion_atom_site_label_2
_geom_torsion_atom_site_label_3
_geom_torsion_atom_site_label_4
_geom_torsion
Dy1 O7 C19 N11 0.2(19)
Dy1 O7 C19 C20 177.3(8)
C22 N11 C19 O7 -179.2(10)
C22 N11 C19 C20 3.3(14)
C21 C20 C19 O7 179.8(10)
C21 C20 C19 N11 -2.7(13)
C19 N11 C22 C21 -2.4(15)
N11 C22 C21 C20 0.4(15)
C19 C20 C21 C22 1.3(14)
Dy1 O6 C15 N10 12.5(14)
Dy1 O6 C15 C16 -166.8(7)
C18 N10 C15 O6 177.9(8)
C18 N10 C15 C16 -2.8(11)
C17 C16 C15 O6 -167.4(8)
C17 C16 C15 N10 13.2(11)
C15 N10 C18 C17 -9.1(11)
N10 C18 C17 C16 16.4(11)
C15 C16 C17 C18 -17.8(11)
C11 C12 C13 C14 14.7(12)
C11 N9 C14 C13 12.7(11)
C12 C13 C14 N9 -16.3(11)
Dy1 O4 C7 N8 20.1(17)
Dy1 O4 C7 C8 -158.2(9)
C10 N8 C7 O4 -178.6(9)
C10 N8 C7 C8 -0.1(11)
C9 C8 C7 O4 165.2(9)
C9 C8 C7 N8 -13.4(11)
C7 N8 C10 C9 13.8(12)
N8 C10 C9 C8 -20.8(11)
C7 C8 C9 C10 21.0(12)
Dy1 O5 C11 N9 157.2(14)
Dy1 O5 C11 C12 -24(3)
C14 N9 C11 O5 175.8(9)
C14 N9 C11 C12 -3.5(12)
C13 C12 C11 O5 173.1(10)
C13 C12 C11 N9 -7.6(12)
